data_1506718
loop_
_publ_author_name
'Amor\'in, Manuel'
'Brea, Roberto J.'
'Castedo, Luis'
'Granja, Juan R.'

_publ_section_title
;
 The smallest alpha,gamma-peptide nanotubulet segments: cyclic
 alpha,gamma-tetrapeptide dimers.
;
_journal_issue 21
_journal_name_full 'Organic letters'
_journal_page_first 4681
_journal_page_last 4684
_journal_paper_doi 10.1021/ol0518885
_journal_volume 7
_journal_year 2005
_chemical_compound_source 'synthesis as described'
_chemical_formula_moiety 'C36 H38 N4 O4'
_chemical_formula_sum 'C36 H38 N4 O4'
_chemical_formula_weight 641.79
_chemical_name_systematic
;
 ?
;
_space_group_IT_number 4
_symmetry_cell_setting monoclinic
_symmetry_Int_Tables_number 4
_symmetry_space_group_name_Hall 'P 2yb'
_symmetry_space_group_name_H-M 'P 1 21 1'
_atom_sites_solution_hydrogens geom
_atom_sites_solution_primary direct
_atom_sites_solution_secondary difmap
_audit_conform_dict_location ftp://ftp.iucr.org/pub/cif_core.dic
_audit_conform_dict_name cif_core.dic
_audit_conform_dict_version 2.2
_audit_creation_date 2002-06-25T17:56:18-00:00
_audit_creation_method 'WinGX routine CIF_UPDATE'
_cell_angle_alpha 90
_cell_angle_beta 107.321(2)
_cell_angle_gamma 90
_cell_formula_units_Z 4
_cell_length_a 12.9029(17)
_cell_length_b 14.6931(19)
_cell_length_c 19.457(3)
_cell_measurement_reflns_used 1904
_cell_measurement_temperature 110(2)
_cell_measurement_theta_max 28.21
_cell_measurement_theta_min 2.63
_cell_measurement_wavelength 0.71073
_cell_volume 3521.5(8)
_computing_cell_refinement 'SAINT (Bruker AXS)'
_computing_data_collection 'SMART (Bruker AXS)'
_computing_data_reduction 'SAINT (Bruker AXS)'
_computing_molecular_graphics 'Ortep-3 for Windows (Farrugia, 1997)'
_computing_publication_material 'WinGX publication routines (Farrugia, 1999)'
_computing_structure_refinement 'SHELXL-97 (Sheldrick, 1997)'
_computing_structure_solution 'SHELXS-97 (Sheldrick, 1997)'
_diffrn_ambient_temperature 110(2)
_diffrn_measured_fraction_theta_full 0.949
_diffrn_measured_fraction_theta_max 0.949
_diffrn_measurement_device_type 'Bruker P4'
_diffrn_measurement_method '\w scans'
_diffrn_radiation_monochromator graphite
_diffrn_radiation_probe x-ray
_diffrn_radiation_type MoK\a
_diffrn_radiation_wavelength 0.71073
_diffrn_reflns_av_R_equivalents 0.0231
_diffrn_reflns_av_unetI/netI 0.0534
_diffrn_reflns_limit_h_max 16
_diffrn_reflns_limit_h_min -17
_diffrn_reflns_limit_k_max 19
_diffrn_reflns_limit_k_min -17
_diffrn_reflns_limit_l_max 25
_diffrn_reflns_limit_l_min 0
_diffrn_reflns_number 23385
_diffrn_reflns_theta_full 28.29
_diffrn_reflns_theta_max 28.29
_diffrn_reflns_theta_min 1.1
_exptl_absorpt_coefficient_mu 0.085
_exptl_absorpt_correction_T_max 1
_exptl_absorpt_correction_T_min 0.8705
_exptl_absorpt_correction_type SADABS
_exptl_crystal_colour colourless
_exptl_crystal_density_method 'not measured'
_exptl_crystal_description prism
_exptl_crystal_F_000 1384
_exptl_crystal_size_max 0.54
_exptl_crystal_size_mid 0.39
_exptl_crystal_size_min 0.15
_refine_diff_density_max 1.241
_refine_diff_density_min -0.43
_refine_diff_density_rms 0.064
_refine_ls_abs_structure_details 'Flack H D (1983), Acta Cryst. A39, 876-881'
_refine_ls_abs_structure_Flack 0.0(11)
_refine_ls_extinction_coef 0.0018(6)
_refine_ls_extinction_expression Fc^*^=kFc[1+0.001xFc^2^\l^3^/sin(2\q)]^-1/4^
_refine_ls_extinction_method SHELXL
_refine_ls_goodness_of_fit_ref 1.029
_refine_ls_hydrogen_treatment mixed
_refine_ls_matrix_type full
_refine_ls_number_parameters 867
_refine_ls_number_reflns 15139
_refine_ls_number_restraints 14
_refine_ls_restrained_S_all 1.052
_refine_ls_R_factor_all 0.097
_refine_ls_R_factor_gt 0.0631
_refine_ls_shift/su_max 1.642
_refine_ls_shift/su_mean 0.034
_refine_ls_structure_factor_coef Fsqd
_refine_ls_weighting_details 'calc w=1/[\s^2^(Fo^2^)+(0.0949P)^2^+2.3521P] where P=(Fo^2^+2Fc^2^)/3'
_refine_ls_weighting_scheme calc
_refine_ls_wR_factor_gt 0.1652
_refine_ls_wR_factor_ref 0.1899
_reflns_number_gt 11048
_reflns_number_total 15139
_reflns_threshold_expression >2sigma(I)
_cod_data_source_file ol0518885si20050805_074557.cif
_cod_data_source_block jg07ma1n
_cod_database_code 1506718

loop_
_symmetry_equiv_pos_as_xyz
'x, y, z'
'-x, y+1/2, -z'

loop_
_atom_site_label
_atom_site_type_symbol
_atom_site_fract_x
_atom_site_fract_y
_atom_site_fract_z
_atom_site_U_iso_or_equiv
_atom_site_adp_type
_atom_site_occupancy
_atom_site_symmetry_multiplicity
_atom_site_calc_flag
_atom_site_refinement_flags
_atom_site_disorder_assembly
_atom_site_disorder_group
N101 N 0.2464(2) 0.1840(2) 0.33834(16) 0.0224(6) Uani 1 1 d . . .
H101 H 0.238(3) 0.134(3) 0.352(2) 0.027 Uiso 1 1 d . . .
C102 C 0.3107(2) 0.1910(2) 0.28742(18) 0.0220(7) Uani 1 1 d . . .
H102 H 0.2988 0.2517 0.263 0.026 Uiso 1 1 calc R . .
C103 C 0.2814(3) 0.1150(3) 0.23169(19) 0.0276(8) Uani 1 1 d . . .
H10A H 0.3361 0.1135 0.2052 0.033 Uiso 1 1 calc R . .
H10B H 0.2849 0.0561 0.257 0.033 Uiso 1 1 calc R . .
C104 C 0.1698(3) 0.1251(2) 0.17803(18) 0.0239(7) Uani 1 1 d . . .
C105 C 0.1572(3) 0.1705(3) 0.1136(2) 0.0356(9) Uani 1 1 d . . .
H105 H 0.2191 0.1956 0.1037 0.043 Uiso 1 1 calc R . .
C106 C 0.0551(4) 0.1800(3) 0.0629(2) 0.0445(11) Uani 1 1 d . . .
H106 H 0.0482 0.2109 0.0188 0.053 Uiso 1 1 calc R . .
C107 C -0.0352(3) 0.1447(3) 0.0768(2) 0.0433(11) Uani 1 1 d . . .
H107 H -0.1047 0.1515 0.0425 0.052 Uiso 1 1 calc R . .
C108 C -0.0245(3) 0.0993(3) 0.1408(2) 0.0404(10) Uani 1 1 d . . .
H108 H -0.0868 0.0749 0.1506 0.049 Uiso 1 1 calc R . .
C109 C 0.0774(3) 0.0894(3) 0.1905(2) 0.0355(9) Uani 1 1 d . . .
H109 H 0.084 0.0574 0.2341 0.043 Uiso 1 1 calc R . .
C110 C 0.4295(3) 0.1810(2) 0.33274(17) 0.0206(7) Uani 1 1 d . . .
O111 O 0.45989(18) 0.10419(16) 0.35799(13) 0.0261(5) Uani 1 1 d . . .
N112 N 0.4980(2) 0.25268(19) 0.34554(15) 0.0219(6) Uani 1 1 d . . .
C113 C 0.4671(3) 0.3463(2) 0.3239(2) 0.0299(8) Uani 1 1 d . . .
H11A H 0.4966 0.3637 0.2849 0.045 Uiso 1 1 calc R . .
H11B H 0.4962 0.3869 0.3651 0.045 Uiso 1 1 calc R . .
H11C H 0.3878 0.3512 0.3073 0.045 Uiso 1 1 calc R . .
C114 C 0.6092(2) 0.2363(2) 0.39471(18) 0.0205(7) Uani 1 1 d . . .
H114 H 0.6303 0.1725 0.3869 0.025 Uiso 1 1 calc R . .
C115 C 0.6071(3) 0.2442(2) 0.47272(18) 0.0219(7) Uani 1 1 d . . .
H11D H 0.552 0.2019 0.4806 0.026 Uiso 1 1 calc R . .
H11E H 0.5862 0.3069 0.4817 0.026 Uiso 1 1 calc R . .
C116 C 0.7189(3) 0.2215(2) 0.52584(18) 0.0224(7) Uani 1 1 d . . .
H116 H 0.7375 0.1571 0.518 0.027 Uiso 1 1 calc R . .
C117 C 0.8059(3) 0.2841(3) 0.5124(2) 0.0273(8) Uani 1 1 d . . .
H11F H 0.7915 0.3478 0.5235 0.033 Uiso 1 1 calc R . .
H11G H 0.8781 0.2666 0.5446 0.033 Uiso 1 1 calc R . .
C118 C 0.8063(3) 0.2776(3) 0.4341(2) 0.0293(8) Uani 1 1 d . . .
H11H H 0.8273 0.2151 0.4244 0.035 Uiso 1 1 calc R . .
H11I H 0.861 0.3202 0.4261 0.035 Uiso 1 1 calc R . .
C119 C 0.6948(3) 0.3002(2) 0.38150(19) 0.0249(7) Uani 1 1 d . . .
H11J H 0.6757 0.3641 0.3884 0.03 Uiso 1 1 calc R . .
H11K H 0.6971 0.2932 0.3314 0.03 Uiso 1 1 calc R . .
C120 C 0.7049(3) 0.2294(2) 0.60003(19) 0.0254(7) Uani 1 1 d . . .
O121 O 0.7178(3) 0.30185(19) 0.63270(15) 0.0400(7) Uani 1 1 d . . .
N131 N 0.6703(2) 0.1534(2) 0.62432(16) 0.0248(6) Uani 1 1 d . . .
H131 H 0.665(3) 0.094(3) 0.594(2) 0.03 Uiso 1 1 d . . .
C132 C 0.6145(3) 0.1554(2) 0.67973(19) 0.0261(7) Uani 1 1 d . . .
H132 H 0.6304 0.214 0.707 0.031 Uiso 1 1 calc R . .
C133 C 0.6479(3) 0.0751(3) 0.7319(2) 0.0307(8) Uani 1 1 d . . .
H13A H 0.6005 0.073 0.7636 0.037 Uiso 1 1 calc R . .
H13B H 0.6383 0.0176 0.7043 0.037 Uiso 1 1 calc R . .
C134 C 0.7650(3) 0.0841(3) 0.7774(2) 0.0299(8) Uani 1 1 d . . .
C135 C 0.7955(4) 0.1545(3) 0.8264(2) 0.0506(12) Uani 1 1 d . . .
H135 H 0.7421 0.1954 0.8328 0.061 Uiso 1 1 calc R . .
C136 C 0.9028(4) 0.1658(4) 0.8660(3) 0.0647(16) Uani 1 1 d . . .
H136 H 0.9232 0.2159 0.8982 0.078 Uiso 1 1 calc R . .
C137 C 0.9805(4) 0.1053(4) 0.8594(3) 0.0577(14) Uani 1 1 d . . .
H137 H 1.0541 0.113 0.8874 0.069 Uiso 1 1 calc R . .
C138 C 0.9517(4) 0.0344(4) 0.8126(3) 0.0478(12) Uani 1 1 d . . .
H138 H 1.0051 -0.0078 0.8082 0.057 Uiso 1 1 calc R . .
C139 C 0.8442(3) 0.0235(3) 0.7714(2) 0.0359(9) Uani 1 1 d . . .
H139 H 0.8248 -0.026 0.7386 0.043 Uiso 1 1 calc R . .
C140 C 0.4926(3) 0.1496(2) 0.63869(19) 0.0263(7) Uani 1 1 d . . .
O141 O 0.4569(2) 0.07574(17) 0.61017(16) 0.0377(7) Uani 1 1 d . . .
N142 N 0.4296(2) 0.2237(2) 0.63038(16) 0.0281(7) Uani 1 1 d . . .
C143 C 0.4721(4) 0.3170(3) 0.6535(3) 0.0450(11) Uani 1 1 d . . .
H14A H 0.4554 0.3335 0.6978 0.067 Uiso 1 1 calc R . .
H14B H 0.4378 0.3609 0.6156 0.067 Uiso 1 1 calc R . .
H14C H 0.5509 0.318 0.6622 0.067 Uiso 1 1 calc R . .
C144 C 0.3175(3) 0.2167(2) 0.58057(17) 0.0224(7) Uani 1 1 d . . .
H144 H 0.292 0.1527 0.5822 0.027 Uiso 1 1 calc R . .
C145 C 0.3219(2) 0.2358(2) 0.50408(18) 0.0208(7) Uani 1 1 d . . .
H14D H 0.3705 0.1908 0.4915 0.025 Uiso 1 1 calc R . .
H14E H 0.3531 0.297 0.5027 0.025 Uiso 1 1 calc R . .
C146 C 0.2091(2) 0.2311(2) 0.44756(18) 0.0199(6) Uani 1 1 d . . .
H146 H 0.1818 0.1671 0.4447 0.024 Uiso 1 1 calc R . .
C147 C 0.1293(3) 0.2933(3) 0.4689(2) 0.0261(7) Uani 1 1 d . . .
H14F H 0.0562 0.2864 0.4339 0.031 Uiso 1 1 calc R . .
H14G H 0.1522 0.3575 0.4676 0.031 Uiso 1 1 calc R . .
C148 C 0.1244(3) 0.2702(3) 0.5442(2) 0.0281(8) Uani 1 1 d . . .
H14H H 0.098 0.2071 0.5448 0.034 Uiso 1 1 calc R . .
H14I H 0.0725 0.3115 0.5572 0.034 Uiso 1 1 calc R . .
C149 C 0.2367(3) 0.2797(3) 0.5997(2) 0.0274(8) Uani 1 1 d . . .
H14J H 0.2619 0.3435 0.6007 0.033 Uiso 1 1 calc R . .
H14K H 0.2318 0.2643 0.6482 0.033 Uiso 1 1 calc R . .
C150 C 0.2304(3) 0.2551(2) 0.37701(18) 0.0219(7) Uani 1 1 d . . .
O151 O 0.2401(2) 0.33496(17) 0.35945(14) 0.0304(6) Uani 1 1 d . . .
N201 N 0.5519(2) 0.5171(2) 0.16879(19) 0.0323(7) Uani 1 1 d . . .
H201 H 0.532(4) 0.563(3) 0.156(3) 0.039 Uiso 1 1 d . . .
C202 C 0.6680(3) 0.5109(3) 0.2065(2) 0.0337(9) Uani 1 1 d . . .
H202 H 0.6858 0.4508 0.2313 0.04 Uiso 1 1 calc R . .
C203 C 0.7014(3) 0.5893(3) 0.2609(2) 0.0408(10) Uani 1 1 d . . .
H20A H 0.6909 0.6479 0.2347 0.049 Uiso 1 1 calc R . .
H20B H 0.6539 0.5891 0.2926 0.049 Uiso 1 1 calc R . .
C204 C 0.8188(3) 0.5813(3) 0.3066(2) 0.0359(9) Uani 1 1 d . . .
C205 C 0.8451(3) 0.5205(3) 0.3646(3) 0.0439(10) Uani 1 1 d . . .
H205 H 0.7897 0.4865 0.3758 0.053 Uiso 1 1 calc R . .
C206 C 0.9529(3) 0.5102(3) 0.4057(3) 0.0503(12) Uani 1 1 d . . .
H206 H 0.971 0.4685 0.4448 0.06 Uiso 1 1 calc R . .
C207 C 1.0339(3) 0.5600(3) 0.3902(3) 0.0450(11) Uani 1 1 d . . .
H207 H 1.1075 0.552 0.4181 0.054 Uiso 1 1 calc R . .
C208 C 1.0077(3) 0.6213(3) 0.3344(2) 0.0440(11) Uani 1 1 d . . .
H208 H 1.063 0.6572 0.3248 0.053 Uiso 1 1 calc R . .
C209 C 0.8999(3) 0.6311(3) 0.2916(2) 0.0423(10) Uani 1 1 d . . .
H209 H 0.8826 0.6722 0.2521 0.051 Uiso 1 1 calc R . .
C210 C 0.7244(3) 0.5203(3) 0.1466(2) 0.0309(8) Uani 1 1 d . . .
O211 O 0.7202(2) 0.59499(19) 0.11784(18) 0.0426(7) Uani 1 1 d . . .
N212 N 0.7653(3) 0.4459(2) 0.12268(16) 0.0307(7) Uani 1 1 d . . .
C213 C 0.7782(5) 0.3570(3) 0.1564(3) 0.0579(15) Uani 1 1 d . . .
H21A H 0.769 0.3621 0.2044 0.087 Uiso 1 1 calc R . .
H21B H 0.8508 0.3334 0.1605 0.087 Uiso 1 1 calc R . .
H21C H 0.7234 0.3153 0.127 0.087 Uiso 1 1 calc R . .
C214 C 0.7822(3) 0.4547(3) 0.05006(19) 0.0267(7) Uani 1 1 d . . .
H214 H 0.8071 0.5184 0.0457 0.032 Uiso 1 1 calc R . .
C215 C 0.6729(3) 0.4422(2) -0.00733(18) 0.0236(7) Uani 1 1 d . . .
H21D H 0.6199 0.4862 0.001 0.028 Uiso 1 1 calc R . .
H21E H 0.6453 0.3801 -0.0037 0.028 Uiso 1 1 calc R . .
C216 C 0.6840(3) 0.4567(3) -0.08307(19) 0.0263(7) Uani 1 1 d . . .
H216 H 0.7062 0.5212 -0.0871 0.032 Uiso 1 1 calc R . .
C217 C 0.7704(3) 0.3941(3) -0.0964(2) 0.0315(8) Uani 1 1 d . . .
H21F H 0.7799 0.4078 -0.144 0.038 Uiso 1 1 calc R . .
H21G H 0.7468 0.3299 -0.0967 0.038 Uiso 1 1 calc R . .
C218 C 0.8791(3) 0.4077(3) -0.0369(2) 0.0333(8) Uani 1 1 d . . .
H21H H 0.934 0.3659 -0.0456 0.04 Uiso 1 1 calc R . .
H21I H 0.9047 0.4708 -0.0392 0.04 Uiso 1 1 calc R . .
C219 C 0.8685(3) 0.3900(3) 0.0382(2) 0.0311(8) Uani 1 1 d . . .
H21J H 0.939 0.4007 0.0751 0.037 Uiso 1 1 calc R . .
H21K H 0.8468 0.326 0.0421 0.037 Uiso 1 1 calc R . .
C220 C 0.5727(3) 0.4415(2) -0.13696(18) 0.0239(7) Uani 1 1 d . . .
O221 O 0.5424(2) 0.36816(18) -0.16521(15) 0.0352(6) Uani 1 1 d . . .
N231 N 0.5084(2) 0.5165(2) -0.14960(16) 0.0258(6) Uani 1 1 d . . .
H231 H 0.533(3) 0.568(3) -0.128(2) 0.031 Uiso 1 1 d . . .
C232 C 0.3940(3) 0.5147(2) -0.19170(18) 0.0242(7) Uani 1 1 d . . .
H232 H 0.3761 0.4547 -0.2167 0.029 Uiso 1 1 calc R . .
C233 C 0.3676(3) 0.5914(3) -0.24687(19) 0.0263(7) Uani 1 1 d . . .
H23A H 0.3749 0.6506 -0.2215 0.032 Uiso 1 1 calc R . .
H23B H 0.4205 0.5905 -0.2747 0.032 Uiso 1 1 calc R . .
C234 C 0.2542(3) 0.5831(2) -0.29798(19) 0.0273(8) Uani 1 1 d . . .
C235 C 0.1651(3) 0.6222(3) -0.2841(2) 0.0342(9) Uani 1 1 d . . .
H235 H 0.175 0.6576 -0.2417 0.041 Uiso 1 1 calc R . .
C236 C 0.0603(3) 0.6105(3) -0.3315(2) 0.0418(10) Uani 1 1 d . . .
H236 H -0.0002 0.6379 -0.3213 0.05 Uiso 1 1 calc R . .
C237 C 0.0452(3) 0.5594(3) -0.3926(2) 0.0406(10) Uani 1 1 d . . .
H237 H -0.0258 0.5507 -0.4245 0.049 Uiso 1 1 calc R . .
C238 C 0.1332(3) 0.5205(3) -0.4078(2) 0.0395(9) Uani 1 1 d . . .
H238 H 0.1229 0.4858 -0.4505 0.047 Uiso 1 1 calc R . .
C239 C 0.2374(3) 0.5320(3) -0.3603(2) 0.0321(8) Uani 1 1 d . . .
H239 H 0.2975 0.5045 -0.3709 0.038 Uiso 1 1 calc R . .
C240 C 0.3306(3) 0.5256(3) -0.13546(18) 0.0249(7) Uani 1 1 d . . .
O241 O 0.3281(2) 0.60178(18) -0.10998(14) 0.0328(6) Uani 1 1 d . . .
N242 N 0.2902(2) 0.4524(2) -0.11092(15) 0.0250(6) Uani 1 1 d . . .
C243 C 0.2902(4) 0.3603(3) -0.1405(2) 0.0389(10) Uani 1 1 d . . .
H24A H 0.2779 0.3641 -0.1926 0.058 Uiso 1 1 calc R . .
H24B H 0.2322 0.3242 -0.1308 0.058 Uiso 1 1 calc R . .
H24C H 0.3604 0.3312 -0.1178 0.058 Uiso 1 1 calc R . .
C244 C 0.2744(3) 0.4628(3) -0.03884(18) 0.0242(7) Uani 1 1 d . . .
H244 H 0.2514 0.527 -0.0345 0.029 Uiso 1 1 calc R . .
C245 C 0.3848(3) 0.4482(2) 0.01780(18) 0.0234(7) Uani 1 1 d . . .
H24D H 0.4106 0.3858 0.0132 0.028 Uiso 1 1 calc R . .
H24E H 0.4382 0.4914 0.0088 0.028 Uiso 1 1 calc R . .
C246 C 0.3783(3) 0.4621(2) 0.09452(18) 0.0230(7) Uani 1 1 d . . .
H246 H 0.3584 0.5269 0.1 0.028 Uiso 1 1 calc R . .
C247 C 0.2905(3) 0.4002(3) 0.1077(2) 0.0313(8) Uani 1 1 d . . .
H24F H 0.3114 0.3357 0.1053 0.038 Uiso 1 1 calc R . .
H24G H 0.2841 0.4117 0.1564 0.038 Uiso 1 1 calc R . .
C248 C 0.1818(3) 0.4177(3) 0.0518(2) 0.0352(9) Uani 1 1 d . . .
H24H H 0.1597 0.4816 0.0556 0.042 Uiso 1 1 calc R . .
H24I H 0.1261 0.3775 0.0614 0.042 Uiso 1 1 calc R . .
C249 C 0.1883(3) 0.3999(3) -0.0249(2) 0.0365(9) Uani 1 1 d . . .
H24J H 0.208 0.3355 -0.0296 0.044 Uiso 1 1 calc R . .
H24K H 0.117 0.4118 -0.0606 0.044 Uiso 1 1 calc R . .
C250 C 0.4903(3) 0.4444(3) 0.14546(19) 0.0263(7) Uani 1 1 d . . .
O251 O 0.5251(2) 0.3665(2) 0.16122(16) 0.0448(7) Uani 1 1 d . . .
O301 O 0.6871(2) -0.01415(17) 0.54928(15) 0.0341(6) Uani 1 1 d D . .
H31A H 0.6077(13) -0.020(3) 0.521(2) 0.051 Uiso 1 1 d D . .
H31B H 0.713(3) -0.0724(16) 0.575(2) 0.051 Uiso 1 1 d D . .
O302 O 0.4612(3) -0.0097(2) 0.47676(19) 0.0554(9) Uani 1 1 d D . .
H32A H 0.458(5) 0.029(3) 0.4330(16) 0.083 Uiso 1 1 d D . .
H32B H 0.451(5) 0.032(3) 0.5157(18) 0.083 Uiso 1 1 d D . .
O303 O 0.2214(3) 0.0108(2) 0.4003(2) 0.0536(8) Uani 1 1 d D . .
H33A H 0.2998(14) -0.008(3) 0.418(3) 0.08 Uiso 1 1 d D . .
H33B H 0.180(3) -0.032(3) 0.363(2) 0.08 Uiso 1 1 d D . .
O404 O 0.0961(7) -0.0974(6) 0.2992(6) 0.065(3) Uiso 0.451(14) 1 d PD A 1
H404 H 0.1382 -0.1357 0.3254 0.098 Uiso 0.451(14) 1 calc PRD A 1
C405 C 0.0047(8) -0.1327(8) 0.2726(6) 0.049(3) Uiso 0.451(14) 1 d PD A 1
H40A H -0.0156 -0.1671 0.3098 0.074 Uiso 0.451(14) 1 calc PR A 1
H40B H 0.007 -0.1738 0.2334 0.074 Uiso 0.451(14) 1 calc PR A 1
H40C H -0.0491 -0.0848 0.2537 0.074 Uiso 0.451(14) 1 calc PR A 1
O310 O 0.7236(5) 0.6934(4) 0.0096(3) 0.0533(17) Uiso 0.564(6) 1 d P B 1
H10C H 0.722 0.6548 0.0522 0.08 Uiso 0.56 1 d P B 1
H10D H 0.6515 0.6974 -0.0281 0.08 Uiso 0.56 1 d P B 1
O311 O 0.5239(4) 0.7045(3) -0.0962(3) 0.0399(14) Uiso 0.564(6) 1 d P B 1
H11L H 0.4555 0.669 -0.101 0.06 Uiso 0.56 1 d P B 1
H11M H 0.505 0.7652 -0.1205 0.06 Uiso 0.56 1 d P B 1
O312 O 0.4511(6) 0.6967(5) 0.0649(4) 0.031(3) Uiso 0.317(8) 1 d P C 1
O504 O 0.1331(6) -0.1017(5) 0.2719(4) 0.054(2) Uiso 0.549(14) 1 d PD A 2
H504 H 0.1825 -0.1408 0.278 0.081 Uiso 0.549(14) 1 calc PRD A 2
C505 C 0.0413(8) -0.1401(10) 0.2483(8) 0.089(4) Uiso 0.549(14) 1 d PD A 2
H50A H 0.0079 -0.1454 0.2872 0.133 Uiso 0.549(14) 1 calc PR A 2
H50B H 0.0507 -0.2008 0.2302 0.133 Uiso 0.549(14) 1 calc PR A 2
H50C H -0.0057 -0.1036 0.2091 0.133 Uiso 0.549(14) 1 calc PR A 2
O410 O 0.6288(6) 0.6535(5) -0.0382(4) 0.046(2) Uiso 0.436(6) 1 d P B 2
H40D H 0.6594 0.6349 0.0142 0.069 Uiso 0.44 1 d P B 2
H40E H 0.5598 0.6879 -0.0425 0.069 Uiso 0.44 1 d P B 2
O411 O 0.4389(7) 0.7456(6) -0.0512(5) 0.059(2) Uiso 0.436(6) 1 d P B 2
H41A H 0.3964 0.6906 -0.0742 0.089 Uiso 0.44 1 d P B 2
H41B H 0.451 0.7872 -0.0895 0.089 Uiso 0.44 1 d P B 2
O412 O 0.4544(3) 0.6913(3) 0.1232(2) 0.0342(12) Uiso 0.683(8) 1 d P C 2

loop_
_atom_site_aniso_label
_atom_site_aniso_U_11
_atom_site_aniso_U_22
_atom_site_aniso_U_33
_atom_site_aniso_U_23
_atom_site_aniso_U_13
_atom_site_aniso_U_12
N101 0.0193(13) 0.0246(15) 0.0233(15) 0.0002(12) 0.0063(11) -0.0033(11)
C102 0.0173(15) 0.0271(17) 0.0206(16) -0.0040(14) 0.0039(13) -0.0018(13)
C103 0.0245(17) 0.0310(19) 0.0259(18) -0.0068(15) 0.0056(14) 0.0005(14)
C104 0.0255(17) 0.0252(18) 0.0190(16) -0.0081(14) 0.0034(14) -0.0013(13)
C105 0.035(2) 0.034(2) 0.031(2) 0.0029(17) -0.0011(16) -0.0088(16)
C106 0.045(2) 0.035(2) 0.040(2) 0.0102(19) -0.0095(19) -0.0099(18)
C107 0.029(2) 0.037(2) 0.049(3) -0.003(2) -0.0112(18) -0.0011(17)
C108 0.0246(18) 0.055(3) 0.041(2) -0.016(2) 0.0089(17) -0.0082(17)
C109 0.0317(19) 0.052(2) 0.0230(18) -0.0054(18) 0.0092(15) -0.0093(17)
C110 0.0226(16) 0.0237(17) 0.0168(16) -0.0010(13) 0.0078(13) 0.0007(13)
O111 0.0199(11) 0.0248(12) 0.0319(13) 0.0002(10) 0.0053(10) -0.0013(9)
N112 0.0183(13) 0.0231(15) 0.0230(15) 0.0002(11) 0.0042(11) -0.0019(10)
C113 0.0264(17) 0.0250(18) 0.036(2) 0.0068(16) 0.0048(15) -0.0014(14)
C114 0.0154(14) 0.0271(17) 0.0194(16) -0.0020(13) 0.0059(13) -0.0013(12)
C115 0.0146(14) 0.0271(18) 0.0234(17) -0.0004(14) 0.0049(13) -0.0010(12)
C116 0.0194(15) 0.0249(17) 0.0217(17) -0.0004(13) 0.0041(13) -0.0006(12)
C117 0.0160(15) 0.035(2) 0.0298(19) -0.0049(15) 0.0045(14) -0.0057(14)
C118 0.0209(16) 0.0289(19) 0.041(2) -0.0004(16) 0.0136(16) -0.0032(14)
C119 0.0235(16) 0.0294(18) 0.0255(18) -0.0011(15) 0.0131(14) -0.0040(13)
C120 0.0255(17) 0.0236(17) 0.0234(18) 0.0004(14) 0.0013(14) 0.0043(13)
O121 0.0565(18) 0.0332(15) 0.0301(15) -0.0073(12) 0.0126(14) -0.0068(13)
N131 0.0268(15) 0.0238(15) 0.0216(15) -0.0013(12) 0.0036(12) 0.0035(11)
C132 0.0255(17) 0.0276(18) 0.0241(18) 0.0031(14) 0.0056(14) 0.0038(14)
C133 0.0256(17) 0.037(2) 0.0271(19) 0.0082(16) 0.0036(15) 0.0037(15)
C134 0.0300(18) 0.036(2) 0.0217(18) 0.0075(15) 0.0044(14) 0.0045(15)
C135 0.049(3) 0.046(3) 0.039(2) -0.008(2) -0.014(2) 0.019(2)
C136 0.062(3) 0.054(3) 0.052(3) -0.007(2) -0.023(3) 0.011(3)
C137 0.037(2) 0.065(3) 0.052(3) 0.020(3) -0.017(2) 0.001(2)
C138 0.035(2) 0.061(3) 0.048(3) 0.026(2) 0.013(2) 0.016(2)
C139 0.036(2) 0.045(2) 0.0287(19) 0.0120(18) 0.0119(17) 0.0095(17)
C140 0.0273(17) 0.0251(18) 0.0251(18) 0.0032(14) 0.0055(15) 0.0016(14)
O141 0.0296(13) 0.0232(14) 0.0554(18) -0.0009(12) 0.0049(13) 0.0004(10)
N142 0.0252(15) 0.0316(16) 0.0238(15) -0.0048(13) 0.0018(13) 0.0064(12)
C143 0.035(2) 0.038(2) 0.051(3) -0.015(2) -0.003(2) 0.0046(17)
C144 0.0233(16) 0.0254(18) 0.0174(16) 0.0006(13) 0.0042(13) 0.0008(13)
C145 0.0157(14) 0.0256(17) 0.0220(17) 0.0006(13) 0.0068(13) 0.0018(12)
C146 0.0162(14) 0.0235(16) 0.0210(16) 0.0008(13) 0.0072(13) -0.0008(12)
C147 0.0163(15) 0.0333(19) 0.0292(19) 0.0004(15) 0.0074(14) 0.0018(13)
C148 0.0240(17) 0.0333(19) 0.031(2) 0.0023(16) 0.0150(15) 0.0023(14)
C149 0.0280(18) 0.0304(19) 0.0273(19) 0.0003(15) 0.0135(15) 0.0024(14)
C150 0.0172(15) 0.0240(18) 0.0224(17) -0.0017(13) 0.0026(13) 0.0007(12)
O151 0.0406(14) 0.0255(13) 0.0276(14) 0.0014(11) 0.0142(12) 0.0000(10)
N201 0.0221(15) 0.0308(17) 0.0369(18) -0.0109(15) -0.0021(13) 0.0044(13)
C202 0.0203(16) 0.042(2) 0.033(2) -0.0145(17) -0.0007(15) 0.0032(15)
C203 0.0239(18) 0.054(3) 0.035(2) -0.026(2) -0.0058(16) 0.0066(17)
C204 0.0222(17) 0.043(2) 0.037(2) -0.0218(19) 0.0003(16) 0.0026(15)
C205 0.0270(19) 0.037(2) 0.058(3) -0.009(2) -0.0028(19) -0.0093(17)
C206 0.038(2) 0.032(2) 0.062(3) -0.001(2) -0.014(2) -0.0056(18)
C207 0.0243(19) 0.046(3) 0.054(3) -0.017(2) -0.0048(19) -0.0011(17)
C208 0.028(2) 0.060(3) 0.042(2) -0.019(2) 0.0075(18) -0.0061(18)
C209 0.033(2) 0.061(3) 0.030(2) -0.013(2) 0.0041(17) 0.0024(19)
C210 0.0190(16) 0.033(2) 0.035(2) -0.0144(17) 0.0001(15) 0.0016(14)
O211 0.0364(15) 0.0270(15) 0.064(2) -0.0121(14) 0.0142(14) -0.0006(11)
N212 0.0321(16) 0.0342(17) 0.0221(15) -0.0005(13) 0.0025(13) 0.0115(13)
C213 0.093(4) 0.046(3) 0.046(3) 0.017(2) 0.039(3) 0.042(3)
C214 0.0237(17) 0.0264(18) 0.0272(19) -0.0028(15) 0.0031(14) 0.0010(14)
C215 0.0196(16) 0.0287(18) 0.0226(17) -0.0003(14) 0.0064(13) -0.0018(13)
C216 0.0236(16) 0.0287(18) 0.0253(18) 0.0040(15) 0.0053(14) -0.0011(14)
C217 0.0271(19) 0.041(2) 0.0269(19) 0.0030(16) 0.0096(15) 0.0035(16)
C218 0.0207(17) 0.039(2) 0.039(2) -0.0041(18) 0.0083(16) 0.0005(15)
C219 0.0249(18) 0.032(2) 0.034(2) -0.0024(16) 0.0047(16) 0.0070(14)
C220 0.0228(16) 0.0294(19) 0.0204(17) 0.0026(14) 0.0078(14) -0.0017(13)
O221 0.0322(14) 0.0266(14) 0.0405(16) 0.0017(12) 0.0011(12) 0.0002(11)
N231 0.0258(15) 0.0258(16) 0.0256(16) -0.0004(13) 0.0075(12) -0.0005(12)
C232 0.0247(16) 0.0264(17) 0.0225(17) 0.0034(14) 0.0086(14) 0.0001(13)
C233 0.0279(17) 0.0287(18) 0.0218(17) 0.0059(14) 0.0067(14) -0.0021(14)
C234 0.0288(17) 0.0269(19) 0.0269(18) 0.0122(15) 0.0095(15) 0.0012(14)
C235 0.033(2) 0.049(2) 0.0227(18) 0.0087(17) 0.0108(16) 0.0050(17)
C236 0.031(2) 0.056(3) 0.042(2) 0.020(2) 0.0148(18) 0.0111(18)
C237 0.0275(19) 0.038(2) 0.049(3) 0.015(2) 0.0012(18) 0.0005(16)
C238 0.035(2) 0.030(2) 0.045(2) 0.0026(18) -0.0012(18) 0.0013(16)
C239 0.0308(19) 0.0279(19) 0.036(2) 0.0017(16) 0.0070(16) 0.0076(14)
C240 0.0208(16) 0.0320(19) 0.0201(16) 0.0029(15) 0.0032(13) -0.0011(13)
O241 0.0414(15) 0.0290(14) 0.0316(14) 0.0039(11) 0.0166(12) 0.0030(11)
N242 0.0238(14) 0.0341(16) 0.0169(14) -0.0006(12) 0.0055(11) -0.0044(12)
C243 0.048(2) 0.036(2) 0.039(2) -0.0029(18) 0.022(2) -0.0144(18)
C244 0.0188(15) 0.034(2) 0.0188(17) 0.0026(14) 0.0037(13) -0.0031(13)
C245 0.0193(15) 0.0281(17) 0.0221(17) 0.0013(14) 0.0051(13) -0.0036(13)
C246 0.0218(16) 0.0262(18) 0.0182(16) -0.0003(13) 0.0016(13) -0.0050(13)
C247 0.0334(19) 0.036(2) 0.0245(18) 0.0005(16) 0.0090(15) -0.0128(16)
C248 0.0266(19) 0.052(2) 0.028(2) 0.0012(18) 0.0100(16) -0.0152(16)
C249 0.0267(19) 0.059(3) 0.0218(18) -0.0029(18) 0.0048(15) -0.0174(18)
C250 0.0275(18) 0.0304(19) 0.0177(16) -0.0010(14) 0.0016(14) 0.0010(14)
O251 0.0428(16) 0.0347(16) 0.0443(17) 0.0073(13) -0.0061(14) 0.0047(13)
O301 0.0376(15) 0.0256(13) 0.0382(16) 0.0028(11) 0.0100(12) 0.0038(11)
O302 0.060(2) 0.051(2) 0.053(2) 0.0030(16) 0.0126(18) 0.0012(16)
O303 0.0507(18) 0.0376(17) 0.074(2) 0.0027(16) 0.0212(17) -0.0114(14)

loop_
_atom_type_symbol
_atom_type_description
_atom_type_scat_dispersion_real
_atom_type_scat_dispersion_imag
_atom_type_scat_source
C C 0.0033 0.0016 'International Tables Vol C Tables 4.2.6.8 and 6.1.1.4'
H H 0 0 'International Tables Vol C Tables 4.2.6.8 and 6.1.1.4'
N N 0.0061 0.0033 'International Tables Vol C Tables 4.2.6.8 and 6.1.1.4'
O O 0.0106 0.006 'International Tables Vol C Tables 4.2.6.8 and 6.1.1.4'

loop_
_geom_angle_atom_site_label_1
_geom_angle_atom_site_label_2
_geom_angle_atom_site_label_3
_geom_angle
C150 N101 C102 122.4(3)
C150 N101 H101 118(3)
C102 N101 H101 117(3)
N101 C102 C103 111.0(3)
N101 C102 C110 105.9(3)
C103 C102 C110 109.4(3)
N101 C102 H102 110.2
C103 C102 H102 110.2
C110 C102 H102 110.2
C104 C103 C102 113.8(3)
C104 C103 H10A 108.8
C102 C103 H10A 108.8
C104 C103 H10B 108.8
C102 C103 H10B 108.8
H10A C103 H10B 107.7
C105 C104 C109 117.7(3)
C105 C104 C103 120.2(3)
C109 C104 C103 122.1(3)
C104 C105 C106 121.3(4)
C104 C105 H105 119.4
C106 C105 H105 119.4
C107 C106 C105 120.0(4)
C107 C106 H106 120
C105 C106 H106 120
C106 C107 C108 119.8(4)
C106 C107 H107 120.1
C108 C107 H107 120.1
C107 C108 C109 119.8(4)
C107 C108 H108 120.1
C109 C108 H108 120.1
C108 C109 C104 121.5(4)
C108 C109 H109 119.3
C104 C109 H109 119.3
O111 C110 N112 121.5(3)
O111 C110 C102 117.2(3)
N112 C110 C102 121.3(3)
C110 N112 C113 125.1(3)
C110 N112 C114 116.4(3)
C113 N112 C114 117.8(3)
N112 C113 H11A 109.5
N112 C113 H11B 109.5
H11A C113 H11B 109.5
N112 C113 H11C 109.5
H11A C113 H11C 109.5
H11B C113 H11C 109.5
N112 C114 C119 113.5(3)
N112 C114 C115 109.1(2)
C119 C114 C115 110.3(3)
N112 C114 H114 107.9
C119 C114 H114 107.9
C115 C114 H114 107.9
C114 C115 C116 111.1(3)
C114 C115 H11D 109.4
C116 C115 H11D 109.4
C114 C115 H11E 109.4
C116 C115 H11E 109.4
H11D C115 H11E 108
C120 C116 C117 114.8(3)
C120 C116 C115 105.7(3)
C117 C116 C115 110.1(3)
C120 C116 H116 108.7
C117 C116 H116 108.7
C115 C116 H116 108.7
C118 C117 C116 110.6(3)
C118 C117 H11F 109.5
C116 C117 H11F 109.5
C118 C117 H11G 109.5
C116 C117 H11G 109.5
H11F C117 H11G 108.1
C117 C118 C119 111.8(3)
C117 C118 H11H 109.3
C119 C118 H11H 109.3
C117 C118 H11I 109.3
C119 C118 H11I 109.3
H11H C118 H11I 107.9
C114 C119 C118 109.6(3)
C114 C119 H11J 109.8
C118 C119 H11J 109.7
C114 C119 H11K 109.7
C118 C119 H11K 109.7
H11J C119 H11K 108.2
O121 C120 N131 123.3(3)
O121 C120 C116 121.7(3)
N131 C120 C116 114.9(3)
C120 N131 C132 122.1(3)
C120 N131 H131 118(2)
C132 N131 H131 118(2)
N131 C132 C133 111.7(3)
N131 C132 C140 105.5(3)
C133 C132 C140 110.1(3)
N131 C132 H132 109.8
C133 C132 H132 109.8
C140 C132 H132 109.8
C134 C133 C132 110.9(3)
C134 C133 H13A 109.5
C132 C133 H13A 109.5
C134 C133 H13B 109.5
C132 C133 H13B 109.5
H13A C133 H13B 108.1
C135 C134 C139 118.3(4)
C135 C134 C133 119.9(3)
C139 C134 C133 121.9(4)
C136 C135 C134 120.5(4)
C136 C135 H135 119.7
C134 C135 H135 119.7
C137 C136 C135 120.5(5)
C137 C136 H136 119.7
C135 C136 H136 119.7
C138 C137 C136 119.7(4)
C138 C137 H137 120.1
C136 C137 H137 120.1
C137 C138 C139 120.2(4)
C137 C138 H138 119.9
C139 C138 H138 119.9
C134 C139 C138 120.7(4)
C134 C139 H139 119.6
C138 C139 H139 119.6
O141 C140 N142 121.7(3)
O141 C140 C132 117.7(3)
N142 C140 C132 120.5(3)
C140 N142 C144 117.5(3)
C140 N142 C143 123.6(3)
C144 N142 C143 117.2(3)
N142 C143 H14A 109.5
N142 C143 H14B 109.5
H14A C143 H14B 109.5
N142 C143 H14C 109.5
H14A C143 H14C 109.5
H14B C143 H14C 109.5
N142 C144 C149 113.8(3)
N142 C144 C145 108.1(3)
C149 C144 C145 110.7(3)
N142 C144 H144 108
C149 C144 H144 108
C145 C144 H144 108
C144 C145 C146 112.6(3)
C144 C145 H14D 109.1
C146 C145 H14D 109.1
C144 C145 H14E 109.1
C146 C145 H14E 109.1
H14D C145 H14E 107.8
C150 C146 C147 115.1(3)
C150 C146 C145 104.3(2)
C147 C146 C145 110.5(3)
C150 C146 H146 108.9
C147 C146 H146 108.9
C145 C146 H146 108.9
C146 C147 C148 110.7(3)
C146 C147 H14F 109.5
C148 C147 H14F 109.5
C146 C147 H14G 109.5
C148 C147 H14G 109.5
H14F C147 H14G 108.1
C147 C148 C149 110.9(3)
C147 C148 H14H 109.5
C149 C148 H14H 109.5
C147 C148 H14I 109.5
C149 C148 H14I 109.5
H14H C148 H14I 108.1
C144 C149 C148 110.2(3)
C144 C149 H14J 109.6
C148 C149 H14J 109.6
C144 C149 H14K 109.6
C148 C149 H14K 109.6
H14J C149 H14K 108.1
O151 C150 N101 122.6(3)
O151 C150 C146 122.0(3)
N101 C150 C146 115.2(3)
C250 N201 C202 122.8(3)
C250 N201 H201 120(4)
C202 N201 H201 116(4)
N201 C202 C203 109.5(3)
N201 C202 C210 105.0(3)
C203 C202 C210 110.6(3)
N201 C202 H202 110.5
C203 C202 H202 110.5
C210 C202 H202 110.5
C204 C203 C202 111.9(3)
C204 C203 H20A 109.2
C202 C203 H20A 109.3
C204 C203 H20B 109.2
C202 C203 H20B 109.2
H20A C203 H20B 107.9
C209 C204 C205 119.6(4)
C209 C204 C203 121.5(4)
C205 C204 C203 118.9(4)
C206 C205 C204 119.6(4)
C206 C205 H205 120.2
C204 C205 H205 120.2
C207 C206 C205 120.6(5)
C207 C206 H206 119.7
C205 C206 H206 119.7
C208 C207 C206 119.7(4)
C208 C207 H207 120.1
C206 C207 H207 120.1
C207 C208 C209 120.4(4)
C207 C208 H208 119.8
C209 C208 H208 119.8
C204 C209 C208 120.1(4)
C204 C209 H209 120
C208 C209 H209 120
O211 C210 N212 122.4(4)
O211 C210 C202 117.0(3)
N212 C210 C202 120.2(4)
C210 N212 C213 125.2(3)
C210 N212 C214 115.7(3)
C213 N212 C214 118.4(3)
N212 C213 H21A 109.5
N212 C213 H21B 109.5
H21A C213 H21B 109.5
N212 C213 H21C 109.5
H21A C213 H21C 109.5
H21B C213 H21C 109.5
N212 C214 C215 108.5(3)
N212 C214 C219 113.8(3)
C215 C214 C219 111.6(3)
N212 C214 H214 107.5
C215 C214 H214 107.5
C219 C214 H214 107.5
C214 C215 C216 110.8(3)
C214 C215 H21D 109.5
C216 C215 H21D 109.5
C214 C215 H21E 109.5
C216 C215 H21E 109.5
H21D C215 H21E 108.1
C220 C216 C217 112.5(3)
C220 C216 C215 107.6(3)
C217 C216 C215 111.2(3)
C220 C216 H216 108.5
C217 C216 H216 108.5
C215 C216 H216 108.5
C216 C217 C218 110.0(3)
C216 C217 H21F 109.7
C218 C217 H21F 109.7
C216 C217 H21G 109.7
C218 C217 H21G 109.7
H21F C217 H21G 108.2
C219 C218 C217 112.0(3)
C219 C218 H21H 109.2
C217 C218 H21H 109.2
C219 C218 H21I 109.2
C217 C218 H21I 109.2
H21H C218 H21I 107.9
C218 C219 C214 108.2(3)
C218 C219 H21J 110
C214 C219 H21J 110.1
C218 C219 H21K 110.1
C214 C219 H21K 110.1
H21J C219 H21K 108.4
O221 C220 N231 122.6(3)
O221 C220 C216 123.4(3)
N231 C220 C216 114.0(3)
C220 N231 C232 123.3(3)
C220 N231 H231 120(3)
C232 N231 H231 116(3)
N231 C232 C233 111.0(3)
N231 C232 C240 105.0(3)
C233 C232 C240 111.4(3)
N231 C232 H232 109.8
C233 C232 H232 109.8
C240 C232 H232 109.8
C234 C233 C232 111.9(3)
C234 C233 H23A 109.2
C232 C233 H23A 109.2
C234 C233 H23B 109.2
C232 C233 H23B 109.2
H23A C233 H23B 107.9
C235 C234 C239 118.3(3)
C235 C234 C233 122.5(3)
C239 C234 C233 119.2(3)
C234 C235 C236 121.0(4)
C234 C235 H235 119.5
C236 C235 H235 119.5
C237 C236 C235 119.9(4)
C237 C236 H236 120.1
C235 C236 H236 120.1
C236 C237 C238 120.0(4)
C236 C237 H237 120
C238 C237 H237 120
C237 C238 C239 120.0(4)
C237 C238 H238 120
C239 C238 H238 120
C234 C239 C238 120.9(4)
C234 C239 H239 119.6
C238 C239 H239 119.6
O241 C240 N242 121.7(3)
O241 C240 C232 117.4(3)
N242 C240 C232 120.6(3)
C240 N242 C243 123.5(3)
C240 N242 C244 115.5(3)
C243 N242 C244 118.7(3)
N242 C243 H24A 109.5
N242 C243 H24B 109.5
H24A C243 H24B 109.5
N242 C243 H24C 109.5
H24A C243 H24C 109.5
H24B C243 H24C 109.5
N242 C244 C249 114.6(3)
N242 C244 C245 107.8(3)
C249 C244 C245 110.8(3)
N242 C244 H244 107.8
C249 C244 H244 107.8
C245 C244 H244 107.8
C246 C245 C244 111.9(3)
C246 C245 H24D 109.2
C244 C245 H24D 109.2
C246 C245 H24E 109.2
C244 C245 H24E 109.2
H24D C245 H24E 107.9
C250 C246 C247 113.5(3)
C250 C246 C245 107.3(3)
C247 C246 C245 109.9(3)
C250 C246 H246 108.7
C247 C246 H246 108.7
C245 C246 H246 108.7
C248 C247 C246 110.6(3)
C248 C247 H24F 109.5
C246 C247 H24F 109.5
C248 C247 H24G 109.5
C246 C247 H24G 109.5
H24F C247 H24G 108.1
C247 C248 C249 111.1(3)
C247 C248 H24H 109.4
C249 C248 H24H 109.4
C247 C248 H24I 109.4
C249 C248 H24I 109.4
H24H C248 H24I 108
C244 C249 C248 108.7(3)
C244 C249 H24J 110
C248 C249 H24J 109.9
C244 C249 H24K 109.9
C248 C249 H24K 109.9
H24J C249 H24K 108.3
O251 C250 N201 121.6(3)
O251 C250 C246 121.9(3)
N201 C250 C246 116.3(3)
H31A O301 H31B 109.5(15)
H32A O302 H32B 108.4(15)
H33A O303 H33B 110.2(15)
H10C O310 H10D 113.1
H10C O310 H40D 50.3
H10D O310 H40D 65.8
H11L O311 H11M 109.6
H11L O311 H40E 95.1
H11M O311 H40E 131
C505 O504 H504 108.9
O504 C505 H50A 108.2
O504 C505 H50B 110.4
H50A C505 H50B 109.4
O504 C505 H50C 109.8
H50A C505 H50C 109.5
H50B C505 H50C 109.5
H10D O410 H40D 87.9
H10D O410 H40E 81.3
H40D O410 H40E 106.9
H41A O411 H41B 110

loop_
_geom_bond_atom_site_label_1
_geom_bond_atom_site_label_2
_geom_bond_distance
N101 C150 1.339(4)
N101 C102 1.472(4)
N101 H101 0.80(4)
C102 C103 1.524(5)
C102 C110 1.532(4)
C102 H102 1
C103 C104 1.513(5)
C103 H10A 0.99
C103 H10B 0.99
C104 C105 1.386(5)
C104 C109 1.390(5)
C105 C106 1.398(5)
C105 H105 0.95
C106 C107 1.373(6)
C106 H106 0.95
C107 C108 1.383(6)
C107 H107 0.95
C108 C109 1.389(5)
C108 H108 0.95
C109 H109 0.95
C110 O111 1.246(4)
C110 N112 1.350(4)
N112 C113 1.459(4)
N112 C114 1.489(4)
C113 H11A 0.98
C113 H11B 0.98
C113 H11C 0.98
C114 C119 1.528(4)
C114 C115 1.530(5)
C114 H114 1
C115 C116 1.540(4)
C115 H11D 0.99
C115 H11E 0.99
C116 C120 1.511(5)
C116 C117 1.533(5)
C116 H116 1
C117 C118 1.528(5)
C117 H11F 0.99
C117 H11G 0.99
C118 C119 1.533(5)
C118 H11H 0.99
C118 H11I 0.99
C119 H11J 0.99
C119 H11K 0.99
C120 O121 1.226(4)
C120 N131 1.340(5)
N131 C132 1.465(4)
N131 H131 1.05(4)
C132 C133 1.532(5)
C132 C140 1.540(5)
C132 H132 1
C133 C134 1.513(5)
C133 H13A 0.99
C133 H13B 0.99
C134 C135 1.382(6)
C134 C139 1.386(5)
C135 C136 1.380(7)
C135 H135 0.95
C136 C137 1.375(8)
C136 H136 0.95
C137 C138 1.360(7)
C137 H137 0.95
C138 C139 1.389(6)
C138 H138 0.95
C139 H139 0.95
C140 O141 1.244(4)
C140 N142 1.338(5)
N142 C144 1.486(4)
N142 C143 1.496(5)
C143 H14A 0.98
C143 H14B 0.98
C143 H14C 0.98
C144 C149 1.521(5)
C144 C145 1.532(5)
C144 H144 1
C145 C146 1.542(4)
C145 H14D 0.99
C145 H14E 0.99
C146 C150 1.520(5)
C146 C147 1.524(4)
C146 H146 1
C147 C148 1.524(5)
C147 H14F 0.99
C147 H14G 0.99
C148 C149 1.534(5)
C148 H14H 0.99
C148 H14I 0.99
C149 H14J 0.99
C149 H14K 0.99
C150 O151 1.239(4)
N201 C250 1.328(5)
N201 C202 1.462(4)
N201 H201 0.73(5)
C202 C203 1.537(5)
C202 C210 1.553(6)
C202 H202 1
C203 C204 1.516(5)
C203 H20A 0.99
C203 H20B 0.99
C204 C209 1.378(6)
C204 C205 1.399(6)
C205 C206 1.392(6)
C205 H205 0.95
C206 C207 1.381(7)
C206 H206 0.95
C207 C208 1.374(7)
C207 H207 0.95
C208 C209 1.400(6)
C208 H208 0.95
C209 H209 0.95
C210 O211 1.226(5)
C210 N212 1.355(5)
N212 C213 1.448(5)
N212 C214 1.498(5)
C213 H21A 0.98
C213 H21B 0.98
C213 H21C 0.98
C214 C215 1.527(5)
C214 C219 1.534(5)
C214 H214 1
C215 C216 1.537(5)
C215 H21D 0.99
C215 H21E 0.99
C216 C220 1.521(5)
C216 C217 1.525(5)
C216 H216 1
C217 C218 1.543(5)
C217 H21F 0.99
C217 H21G 0.99
C218 C219 1.530(6)
C218 H21H 0.99
C218 H21I 0.99
C219 H21J 0.99
C219 H21K 0.99
C220 O221 1.221(4)
C220 N231 1.358(5)
N231 C232 1.459(4)
N231 H231 0.88(4)
C232 C233 1.524(5)
C232 C240 1.557(5)
C232 H232 1
C233 C234 1.510(5)
C233 H23A 0.99
C233 H23B 0.99
C234 C235 1.382(5)
C234 C239 1.388(5)
C235 C236 1.402(6)
C235 H235 0.95
C236 C237 1.370(7)
C236 H236 0.95
C237 C238 1.380(6)
C237 H237 0.95
C238 C239 1.396(5)
C238 H238 0.95
C239 H239 0.95
C240 O241 1.229(4)
C240 N242 1.344(5)
N242 C243 1.470(5)
N242 C244 1.484(4)
C243 H24A 0.98
C243 H24B 0.98
C243 H24C 0.98
C244 C249 1.530(5)
C244 C245 1.534(4)
C244 H244 1
C245 C246 1.533(5)
C245 H24D 0.99
C245 H24E 0.99
C246 C250 1.511(5)
C246 C247 1.533(5)
C246 H246 1
C247 C248 1.518(5)
C247 H24F 0.99
C247 H24G 0.99
C248 C249 1.542(5)
C248 H24H 0.99
C248 H24I 0.99
C249 H24J 0.99
C249 H24K 0.99
C250 O251 1.235(5)
O301 H31A 1.012(10)
O301 H31B 0.996(10)
O302 H32A 1.013(10)
O302 H32B 1.007(10)
O303 H33A 1.007(10)
O303 H33B 0.995(10)
O404 C405 1.251(10)
O404 H404 0.8403
C405 H40A 0.98
C405 H40B 0.98
C405 H40C 0.98
O310 H10C 1.0088
O310 H10D 1.0001
O310 H40D 1.2154
O311 H11L 1.0051
O311 H11M 1.0046
O311 H40E 1.0369
O504 C505 1.269(10)
O504 H504 0.8401
C505 H50A 0.98
C505 H50B 0.98
C505 H50C 0.98
O410 H10D 0.7111
O410 H40D 1.014
O410 H40E 1.0057
O411 H41A 1.0043
O411 H41B 1.0115

loop_
_geom_torsion_atom_site_label_1
_geom_torsion_atom_site_label_2
_geom_torsion_atom_site_label_3
_geom_torsion_atom_site_label_4
_geom_torsion
C150 N101 C102 C103 -158.4(3)
C150 N101 C102 C110 83.0(4)
N101 C102 C103 C104 70.7(4)
C110 C102 C103 C104 -172.8(3)
C102 C103 C104 C105 91.9(4)
C102 C103 C104 C109 -88.7(4)
C109 C104 C105 C106 0.0(6)
C103 C104 C105 C106 179.4(4)
C104 C105 C106 C107 0.6(7)
C105 C106 C107 C108 -0.5(7)
C106 C107 C108 C109 -0.2(7)
C107 C108 C109 C104 0.8(6)
C105 C104 C109 C108 -0.7(6)
C103 C104 C109 C108 179.9(4)
N101 C102 C110 O111 70.9(4)
C103 C102 C110 O111 -48.8(4)
N101 C102 C110 N112 -108.2(3)
C103 C102 C110 N112 132.1(3)
O111 C110 N112 C113 -173.9(3)
C102 C110 N112 C113 5.1(5)
O111 C110 N112 C114 -3.5(5)
C102 C110 N112 C114 175.6(3)
C110 N112 C114 C119 153.8(3)
C113 N112 C114 C119 -35.0(4)
C110 N112 C114 C115 -82.7(3)
C113 N112 C114 C115 88.5(3)
N112 C114 C115 C116 176.3(3)
C119 C114 C115 C116 -58.4(4)
C114 C115 C116 C120 -178.5(3)
C114 C115 C116 C117 57.0(4)
C120 C116 C117 C118 -174.7(3)
C115 C116 C117 C118 -55.6(4)
C116 C117 C118 C119 56.8(4)
N112 C114 C119 C118 -179.5(3)
C115 C114 C119 C118 57.7(4)
C117 C118 C119 C114 -57.5(4)
C117 C116 C120 O121 33.3(5)
C115 C116 C120 O121 -88.1(4)
C117 C116 C120 N131 -151.2(3)
C115 C116 C120 N131 87.3(3)
O121 C120 N131 C132 18.7(5)
C116 C120 N131 C132 -156.7(3)
C120 N131 C132 C133 -142.1(3)
C120 N131 C132 C140 98.2(4)
N131 C132 C133 C134 68.1(4)
C140 C132 C133 C134 -175.0(3)
C132 C133 C134 C135 65.9(5)
C132 C133 C134 C139 -113.8(4)
C139 C134 C135 C136 2.5(7)
C133 C134 C135 C136 -177.2(5)
C134 C135 C136 C137 -2.4(9)
C135 C136 C137 C138 0.9(9)
C136 C137 C138 C139 0.4(7)
C135 C134 C139 C138 -1.1(6)
C133 C134 C139 C138 178.6(4)
C137 C138 C139 C134 -0.3(6)
N131 C132 C140 O141 71.4(4)
C133 C132 C140 O141 -49.3(4)
N131 C132 C140 N142 -104.3(4)
C133 C132 C140 N142 135.0(4)
O141 C140 N142 C144 -5.1(5)
C132 C140 N142 C144 170.4(3)
O141 C140 N142 C143 -170.0(4)
C132 C140 N142 C143 5.6(6)
C140 N142 C144 C149 151.7(3)
C143 N142 C144 C149 -42.5(4)
C140 N142 C144 C145 -85.0(4)
C143 N142 C144 C145 80.9(4)
N142 C144 C145 C146 -179.6(3)
C149 C144 C145 C146 -54.3(4)
C144 C145 C146 C150 178.0(3)
C144 C145 C146 C147 53.7(4)
C150 C146 C147 C148 -173.2(3)
C145 C146 C147 C148 -55.3(4)
C146 C147 C148 C149 58.9(4)
N142 C144 C149 C148 178.2(3)
C145 C144 C149 C148 56.2(4)
C147 C148 C149 C144 -59.1(4)
C102 N101 C150 O151 21.1(5)
C102 N101 C150 C146 -153.8(3)
C147 C146 C150 O151 40.2(4)
C145 C146 C150 O151 -81.0(4)
C147 C146 C150 N101 -144.9(3)
C145 C146 C150 N101 93.9(3)
C250 N201 C202 C203 -148.2(4)
C250 N201 C202 C210 93.0(4)
N201 C202 C203 C204 174.6(4)
C210 C202 C203 C204 -70.2(5)
C202 C203 C204 C209 99.6(5)
C202 C203 C204 C205 -79.3(5)
C209 C204 C205 C206 -0.9(6)
C203 C204 C205 C206 178.0(4)
C204 C205 C206 C207 0.6(7)
C205 C206 C207 C208 0.9(7)
C206 C207 C208 C209 -2.3(7)
C205 C204 C209 C208 -0.4(6)
C203 C204 C209 C208 -179.2(4)
C207 C208 C209 C204 2.0(6)
N201 C202 C210 O211 69.5(4)
C203 C202 C210 O211 -48.6(4)
N201 C202 C210 N212 -103.4(4)
C203 C202 C210 N212 138.5(3)
O211 C210 N212 C213 176.4(4)
C202 C210 N212 C213 -11.1(6)
O211 C210 N212 C214 -13.0(5)
C202 C210 N212 C214 159.5(3)
C210 N212 C214 C215 -79.3(4)
C213 N212 C214 C215 91.9(4)
C210 N212 C214 C219 155.7(3)
C213 N212 C214 C219 -33.0(5)
N212 C214 C215 C216 176.4(3)
C219 C214 C215 C216 -57.4(4)
C214 C215 C216 C220 179.1(3)
C214 C215 C216 C217 55.6(4)
C220 C216 C217 C218 -175.9(3)
C215 C216 C217 C218 -55.2(4)
C216 C217 C218 C219 57.8(4)
C217 C218 C219 C214 -58.3(4)
N212 C214 C219 C218 -178.8(3)
C215 C214 C219 C218 58.0(4)
C217 C216 C220 O221 30.3(5)
C215 C216 C220 O221 -92.5(4)
C217 C216 C220 N231 -151.5(3)
C215 C216 C220 N231 85.8(4)
O221 C220 N231 C232 6.7(5)
C216 C220 N231 C232 -171.6(3)
C220 N231 C232 C233 -132.6(3)
C220 N231 C232 C240 106.9(4)
N231 C232 C233 C234 171.9(3)
C240 C232 C233 C234 -71.5(4)
C232 C233 C234 C235 89.6(4)
C232 C233 C234 C239 -88.4(4)
C239 C234 C235 C236 0.2(5)
C233 C234 C235 C236 -177.8(3)
C234 C235 C236 C237 0.2(6)
C235 C236 C237 C238 -0.8(6)
C236 C237 C238 C239 1.0(6)
C235 C234 C239 C238 0.0(5)
C233 C234 C239 C238 178.1(3)
C237 C238 C239 C234 -0.6(6)
N231 C232 C240 O241 75.3(4)
C233 C232 C240 O241 -45.0(4)
N231 C232 C240 N242 -98.2(4)
C233 C232 C240 N242 141.6(3)
O241 C240 N242 C243 179.1(3)
C232 C240 N242 C243 -7.7(5)
O241 C240 N242 C244 -18.2(5)
C232 C240 N242 C244 155.0(3)
C240 N242 C244 C249 155.5(3)
C243 N242 C244 C249 -40.9(4)
C240 N242 C244 C245 -80.6(4)
C243 N242 C244 C245 83.0(4)
N242 C244 C245 C246 177.3(3)
C249 C244 C245 C246 -56.6(4)
C244 C245 C246 C250 178.9(3)
C244 C245 C246 C247 55.1(4)
C250 C246 C247 C248 -176.5(3)
C245 C246 C247 C248 -56.3(4)
C246 C247 C248 C249 59.5(4)
N242 C244 C249 C248 179.5(3)
C245 C244 C249 C248 57.2(4)
C247 C248 C249 C244 -59.4(5)
C202 N201 C250 O251 8.2(6)
C202 N201 C250 C246 -167.7(3)
C247 C246 C250 O251 43.0(5)
C245 C246 C250 O251 -78.6(4)
C247 C246 C250 N201 -141.2(4)
C245 C246 C250 N201 97.2(4)
